data_2241659
loop_
_publ_author_name
'Liu, Kai-Hang'
'Gu, Jian-Ming'
'Hu, Xiu-Rong'
'Tang, Gu-Ping'

_publ_section_title
;
 Crystal structure of canagliflozin hemihydrate
;
_journal_coeditor_code XU5886
_journal_issue 5
_journal_name_full 'Acta Crystallographica Section E'
_journal_page_first 734
_journal_page_last 736
_journal_paper_doi 10.1107/S2056989016006769
_journal_volume 72
_journal_year 2016
_chemical_formula_iupac '2C24 H25 F O5 S, H2 O'
_chemical_formula_moiety '2(C24 H25 F O5 S), H2 O'
_chemical_formula_sum 'C24 H26 F O5.5 S'
_chemical_formula_weight 453.51
_chemical_name_common canagliflozin
_chemical_name_systematic
'(2<i>S</i>,3<i>R</i>,4<i>R</i>,5<i>S</i>,6<i>R</i>)-2-(3-{[5-(4-Fluorophenyl)thiophen-2-yl]methyl}-4-methylphenyl)-6-(hydroxymethyl)-3,4,5,6-tetrahydro-2<i>H</i>-pyran-3,4,5-triol hemihydrate'
_space_group_IT_number 19
_symmetry_cell_setting orthorhombic
_symmetry_space_group_name_Hall 'P 2ac 2ab'
_symmetry_space_group_name_H-M 'P 21 21 21'
_atom_sites_solution_hydrogens geom
_atom_sites_solution_primary direct
_atom_sites_solution_secondary difmap
_audit_creation_method SHELXL-97
_cell_angle_alpha 90.00
_cell_angle_beta 90.00
_cell_angle_gamma 90.00
_cell_formula_units_Z 8
_cell_length_a 8.4259(4)
_cell_length_b 11.4264(7)
_cell_length_c 45.706(2)
_cell_measurement_reflns_used 23292
_cell_measurement_temperature 296(2)
_cell_measurement_theta_max 27.4
_cell_measurement_theta_min 3.0
_cell_volume 4400.5(4)
_computing_cell_refinement
;
PROCESS-AUTO (Rigaku, 2006)
;
_computing_data_collection
;
PROCESS-AUTO (Rigaku, 2006)
;
_computing_data_reduction
;
CrystalStructure (Rigaku, 2007)
;
_computing_molecular_graphics
;
ORTEP-3 for Windows (Farrugia, 2012) and DIAMOND (Brandenburg & Putz,
2005)
;
_computing_publication_material
;
WinGX (Farrugia, 2012)
;
_computing_structure_refinement
;
SHELXL97 (Sheldrick, 2008)
;
_computing_structure_solution
;
SHELXS97 (Sheldrick, 2008)
;
_diffrn_ambient_temperature 296(2)
_diffrn_detector_area_resol_mean 10.00
_diffrn_measured_fraction_theta_full 0.990
_diffrn_measured_fraction_theta_max 0.990
_diffrn_measurement_device_type 'Rigaku R-AXIS RAPID'
_diffrn_measurement_method \w
_diffrn_radiation_monochromator graphite
_diffrn_radiation_source 'rotating anode'
_diffrn_radiation_type MoK\a
_diffrn_radiation_wavelength 0.71073
_diffrn_reflns_av_R_equivalents 0.1447
_diffrn_reflns_av_sigmaI/netI 0.1274
_diffrn_reflns_limit_h_max 10
_diffrn_reflns_limit_h_min -10
_diffrn_reflns_limit_k_max 14
_diffrn_reflns_limit_k_min -14
_diffrn_reflns_limit_l_max 59
_diffrn_reflns_limit_l_min -59
_diffrn_reflns_number 43211
_diffrn_reflns_theta_full 27.45
_diffrn_reflns_theta_max 27.45
_diffrn_reflns_theta_min 3.00
_exptl_absorpt_coefficient_mu 0.192
_exptl_absorpt_correction_T_max 0.9518
_exptl_absorpt_correction_T_min 0.9136
_exptl_absorpt_correction_type multi-scan
_exptl_absorpt_process_details
;
(ABSCOR; Higashi, 1995)
;
_exptl_crystal_colour colorless
_exptl_crystal_density_diffrn 1.369
_exptl_crystal_density_method 'not measured'
_exptl_crystal_description needle
_exptl_crystal_F_000 1912
_exptl_crystal_size_max 0.48
_exptl_crystal_size_mid 0.28
_exptl_crystal_size_min 0.26
_refine_diff_density_max 0.375
_refine_diff_density_min -0.291
_refine_ls_abs_structure_details
;
Flack (1983), 3246 Friedel pairs
;
_refine_ls_abs_structure_Flack 0.13(11)
_refine_ls_extinction_method none
_refine_ls_goodness_of_fit_ref 0.999
_refine_ls_hydrogen_treatment constr
_refine_ls_matrix_type full
_refine_ls_number_parameters 575
_refine_ls_number_reflns 9958
_refine_ls_number_restraints 0
_refine_ls_restrained_S_all 0.999
_refine_ls_R_factor_all 0.1699
_refine_ls_R_factor_gt 0.0800
_refine_ls_shift/su_max 0.000
_refine_ls_shift/su_mean 0.000
_refine_ls_structure_factor_coef Fsqd
_refine_ls_weighting_details 'calc w=1/[\s^2^(Fo^2^)+(0.0408P)^2^+2.8647P] where P=(Fo^2^+2Fc^2^)/3'
_refine_ls_weighting_scheme calc
_refine_ls_wR_factor_gt 0.1166
_refine_ls_wR_factor_ref 0.1465
_reflns_number_gt 5079
_reflns_number_total 9958
_reflns_threshold_expression >2sigma(I)
_cod_data_source_file xu5886sup1.cif
_cod_data_source_block I
_cod_original_cell_volume 4400.4(4)
_cod_database_code 2241659

loop_
_symmetry_equiv_pos_as_xyz
'x, y, z'
'-x+1/2, -y, z+1/2'
'x+1/2, -y+1/2, -z'
'-x, y+1/2, -z+1/2'

loop_
_atom_site_type_symbol
_atom_site_label
_atom_site_fract_x
_atom_site_fract_y
_atom_site_fract_z
_atom_site_U_iso_or_equiv
_atom_site_adp_type
_atom_site_calc_flag
_atom_site_refinement_flags
_atom_site_occupancy
_atom_site_symmetry_multiplicity
C C1A 0.8230(6) 0.7018(5) 0.29229(10) 0.0474(13) Uani d . 1 1
C C2A 0.9098(7) 0.7759(5) 0.27372(11) 0.0595(16) Uani d . 1 1
H H2A 0.8808 0.8542 0.2721 0.071 Uiso calc R 1 1
C C3A 1.0373(7) 0.7347(6) 0.25788(12) 0.0692(17) Uani d . 1 1
H H3A 1.0956 0.7843 0.2458 0.083 Uiso calc R 1 1
C C4A 1.0755(7) 0.6195(7) 0.26042(13) 0.0676(18) Uani d . 1 1
C C5A 0.9969(7) 0.5431(5) 0.27796(12) 0.0652(16) Uani d . 1 1
H H5A 1.0277 0.4651 0.2793 0.078 Uiso calc R 1 1
C C6A 0.8699(7) 0.5855(5) 0.29361(11) 0.0601(15) Uani d . 1 1
H H6A 0.8134 0.5343 0.3055 0.072 Uiso calc R 1 1
C C7A 0.6928(6) 0.7483(5) 0.31027(9) 0.0451(12) Uani d . 1 1
C C8A 0.6052(6) 0.8464(5) 0.30734(11) 0.0554(15) Uani d . 1 1
H H8A 0.6133 0.8964 0.2914 0.066 Uiso calc R 1 1
C C9A 0.4994(6) 0.8657(5) 0.33098(12) 0.0557(15) Uani d . 1 1
H H9A 0.4306 0.9293 0.3318 0.067 Uiso calc R 1 1
C C10A 0.5076(6) 0.7834(4) 0.35224(10) 0.0421(12) Uani d . 1 1
C C11A 0.4200(6) 0.7753(4) 0.38050(10) 0.0477(13) Uani d . 1 1
H H11A 0.3621 0.8478 0.3834 0.057 Uiso calc R 1 1
H H11B 0.4969 0.7688 0.3962 0.057 Uiso calc R 1 1
C C12A 0.3033(5) 0.6737(4) 0.38309(9) 0.0369(11) Uani d . 1 1
C C13A 0.3383(5) 0.5781(4) 0.40050(9) 0.0343(11) Uani d . 1 1
H H13A 0.4332 0.5779 0.4109 0.041 Uiso calc R 1 1
C C14A 0.2385(5) 0.4834(4) 0.40311(9) 0.0369(11) Uani d . 1 1
C C15A 0.0979(5) 0.4846(4) 0.38708(10) 0.0404(12) Uani d . 1 1
H H15A 0.0283 0.4216 0.3883 0.049 Uiso calc R 1 1
C C16A 0.0611(6) 0.5791(5) 0.36942(10) 0.0482(13) Uani d . 1 1
H H16A -0.0332 0.5784 0.3588 0.058 Uiso calc R 1 1
C C17A 0.1607(6) 0.6745(5) 0.36711(10) 0.0463(12) Uani d . 1 1
C C18A 0.1135(7) 0.7778(5) 0.34833(12) 0.0690(17) Uani d . 1 1
H H18A 0.0041 0.7703 0.3428 0.104 Uiso calc R 1 1
H H18B 0.1787 0.7798 0.3311 0.104 Uiso calc R 1 1
H H18C 0.1278 0.8489 0.3592 0.104 Uiso calc R 1 1
C C19A 0.2741(5) 0.3786(4) 0.42179(9) 0.0357(11) Uani d . 1 1
H H19A 0.3865 0.3797 0.4273 0.043 Uiso calc R 1 1
C C20A 0.1737(5) 0.3719(4) 0.44938(9) 0.0326(11) Uani d . 1 1
H H20A 0.0615 0.3757 0.4438 0.039 Uiso calc R 1 1
C C21A 0.2017(5) 0.2584(4) 0.46571(8) 0.0339(10) Uani d . 1 1
H H21A 0.3096 0.2591 0.4737 0.041 Uiso calc R 1 1
C C22A 0.1845(5) 0.1543(4) 0.44575(9) 0.0340(11) Uani d . 1 1
H H22A 0.0726 0.1443 0.4405 0.041 Uiso calc R 1 1
C C23A 0.2830(6) 0.1693(4) 0.41808(9) 0.0424(12) Uani d . 1 1
H H23A 0.3968 0.1644 0.4223 0.051 Uiso calc R 1 1
C C24A 0.2307(7) 0.0731(5) 0.39562(10) 0.0588(13) Uani d . 1 1
H H24A 0.2386 -0.0039 0.4045 0.071 Uiso calc R 1 1
H H24B 0.1215 0.0858 0.3897 0.071 Uiso calc R 1 1
C C1B 1.2588(6) 1.2409(5) 0.30205(11) 0.0562(14) Uani d . 1 1
C C2B 1.3509(7) 1.1863(6) 0.28096(13) 0.0768(19) Uani d . 1 1
H H2B 1.3240 1.1110 0.2751 0.092 Uiso calc R 1 1
C C3B 1.4806(7) 1.2395(8) 0.26844(14) 0.085(2) Uani d . 1 1
H H3B 1.5430 1.2007 0.2548 0.102 Uiso calc R 1 1
C C4B 1.5136(8) 1.3496(8) 0.27672(16) 0.085(2) Uani d . 1 1
C C5B 1.4341(8) 1.4082(7) 0.29795(16) 0.086(2) Uani d . 1 1
H H5B 1.4656 1.4824 0.3039 0.103 Uiso calc R 1 1
C C6B 1.3035(7) 1.3528(6) 0.31044(13) 0.0697(17) Uani d . 1 1
H H6B 1.2451 1.3917 0.3247 0.084 Uiso calc R 1 1
C C7B 1.1148(6) 1.1843(5) 0.31376(10) 0.0499(13) Uani d . 1 1
C C8B 1.0747(7) 1.0717(6) 0.31352(12) 0.0637(16) Uani d . 1 1
H H8B 1.1397 1.0133 0.3060 0.076 Uiso calc R 1 1
C C9B 0.9242(7) 1.0495(5) 0.32585(12) 0.0627(16) Uani d . 1 1
H H9B 0.8806 0.9750 0.3274 0.075 Uiso calc R 1 1
C C10B 0.8499(6) 1.1468(5) 0.33522(9) 0.0441(13) Uani d . 1 1
C C11B 0.6910(6) 1.1544(5) 0.35001(10) 0.0532(14) Uani d . 1 1
H H11C 0.6363 1.0801 0.3480 0.064 Uiso calc R 1 1
H H11D 0.6274 1.2139 0.3404 0.064 Uiso calc R 1 1
C C12B 0.7072(5) 1.1844(5) 0.38244(9) 0.0389(12) Uani d . 1 1
C C13B 0.7355(5) 1.0932(4) 0.40164(9) 0.0355(11) Uani d . 1 1
H H13B 0.7394 1.0170 0.3945 0.043 Uiso calc R 1 1
C C14B 0.7583(5) 1.1132(4) 0.43165(9) 0.0334(11) Uani d . 1 1
C C15B 0.7535(5) 1.2272(4) 0.44152(10) 0.0373(11) Uani d . 1 1
H H15B 0.7706 1.2431 0.4612 0.045 Uiso calc R 1 1
C C16B 0.7237(5) 1.3172(4) 0.42246(10) 0.0437(12) Uani d . 1 1
H H16B 0.7195 1.3933 0.4296 0.052 Uiso calc R 1 1
C C17B 0.6997(5) 1.2985(4) 0.39290(11) 0.0411(12) Uani d . 1 1
C C18B 0.6624(6) 1.4007(5) 0.37319(11) 0.0586(15) Uani d . 1 1
H H18D 0.6825 1.4725 0.3835 0.088 Uiso calc R 1 1
H H18E 0.5528 1.3977 0.3675 0.088 Uiso calc R 1 1
H H18F 0.7281 1.3971 0.3561 0.088 Uiso calc R 1 1
C C19B 0.7807(5) 1.0121(4) 0.45231(9) 0.0330(10) Uani d . 1 1
H H19B 0.8318 1.0399 0.4703 0.040 Uiso calc R 1 1
C C20B 0.6217(5) 0.9556(4) 0.45993(9) 0.0302(10) Uani d . 1 1
H H20B 0.5595 0.9465 0.4420 0.036 Uiso calc R 1 1
C C21B 0.6378(5) 0.8365(4) 0.47464(9) 0.0353(11) Uani d . 1 1
H H21B 0.6707 0.8489 0.4950 0.042 Uiso calc R 1 1
C C22B 0.7590(5) 0.7601(4) 0.46008(9) 0.0341(10) Uani d . 1 1
H H22B 0.7200 0.7347 0.4409 0.041 Uiso calc R 1 1
C C23B 0.9139(5) 0.8280(4) 0.45649(9) 0.0335(11) Uani d . 1 1
H H23B 0.9519 0.8539 0.4757 0.040 Uiso calc R 1 1
C C24B 1.0424(5) 0.7610(4) 0.44114(10) 0.0466(12) Uani d . 1 1
H H24C 1.0593 0.6864 0.4508 0.056 Uiso calc R 1 1
H H24D 1.0119 0.7461 0.4210 0.056 Uiso calc R 1 1
F F1A 1.2033(4) 0.5781(4) 0.24514(8) 0.0935(12) Uani d . 1 1
F F1B 1.6394(5) 1.4058(5) 0.26352(10) 0.1351(18) Uani d . 1 1
O O1A 0.2438(4) 0.2775(3) 0.40429(6) 0.0421(8) Uani d . 1 1
O O2A 0.2095(4) 0.4714(3) 0.46711(6) 0.0440(8) Uani d . 1 1
H H2A1 0.2400 0.4495 0.4832 0.066 Uiso calc R 1 1
O O3A 0.0913(4) 0.2435(3) 0.48929(6) 0.0441(8) Uani d . 1 1
H H3A1 0.0983 0.2991 0.5006 0.066 Uiso calc R 1 1
O O4A 0.2376(4) 0.0535(3) 0.46192(7) 0.0406(8) Uani d . 1 1
H H4A 0.1973 -0.0057 0.4550 0.061 Uiso calc R 1 1
O O5A 0.3311(6) 0.0803(4) 0.37124(10) 0.0913(14) Uani d . 1 1
H H5A1 0.3019 0.1340 0.3606 0.137 Uiso calc R 1 1
O O1B 0.8812(3) 0.9285(3) 0.43833(6) 0.0370(7) Uani d . 1 1
O O2B 0.5393(3) 1.0343(3) 0.47925(6) 0.0371(8) Uani d . 1 1
H H2B1 0.4465 1.0401 0.4741 0.056 Uiso calc R 1 1
O O3B 0.4879(4) 0.7782(3) 0.47478(7) 0.0472(8) Uani d . 1 1
H H3B1 0.4316 0.8062 0.4876 0.071 Uiso calc R 1 1
O O4B 0.7951(4) 0.6600(3) 0.47784(7) 0.0463(8) Uani d . 1 1
H H4B 0.7223 0.6126 0.4768 0.069 Uiso calc R 1 1
O O5B 1.1853(4) 0.8292(3) 0.44195(8) 0.0559(9) Uani d . 1 1
H H5B1 1.2601 0.7872 0.4466 0.084 Uiso calc R 1 1
O O6 0.5619(4) 0.4920(3) 0.47940(8) 0.0602(10) Uani d . 1 1
H H61 0.4711 0.4818 0.4733 0.090 Uiso d R 1 1
H H62 0.5714 0.4204 0.4819 0.090 Uiso d R 1 1
S S1A 0.64414(16) 0.67821(12) 0.34263(3) 0.0523(4) Uani d . 1 1
S S1B 0.96635(17) 1.26679(13) 0.32902(3) 0.0598(4) Uani d . 1 1

loop_
_atom_site_aniso_label
_atom_site_aniso_U_11
_atom_site_aniso_U_22
_atom_site_aniso_U_33
_atom_site_aniso_U_12
_atom_site_aniso_U_13
_atom_site_aniso_U_23
C1A 0.055(3) 0.047(4) 0.041(3) -0.002(3) -0.004(3) 0.002(2)
C2A 0.067(4) 0.057(4) 0.054(3) -0.010(3) -0.002(3) 0.010(3)
C3A 0.063(4) 0.085(5) 0.060(4) 0.000(4) 0.014(3) 0.011(4)
C4A 0.060(4) 0.083(5) 0.060(4) -0.005(4) 0.005(3) -0.011(4)
C5A 0.077(4) 0.057(4) 0.062(4) 0.005(4) 0.010(4) -0.002(3)
C6A 0.071(4) 0.049(4) 0.060(3) -0.009(3) 0.009(3) 0.006(3)
C7A 0.052(3) 0.039(3) 0.044(3) -0.014(3) 0.000(2) 0.013(3)
C8A 0.066(4) 0.045(4) 0.055(3) 0.006(3) 0.010(3) 0.017(3)
C9A 0.062(4) 0.035(3) 0.070(4) 0.007(3) 0.003(3) 0.009(3)
C10A 0.047(3) 0.032(3) 0.048(3) 0.005(2) 0.006(2) 0.008(2)
C11A 0.061(3) 0.030(3) 0.052(3) -0.002(3) 0.005(3) 0.000(2)
C12A 0.047(3) 0.025(3) 0.038(2) -0.004(2) 0.008(2) -0.005(2)
C13A 0.033(3) 0.035(3) 0.035(2) -0.001(2) 0.001(2) -0.004(2)
C14A 0.042(3) 0.033(3) 0.036(2) 0.002(2) 0.004(2) 0.000(2)
C15A 0.042(3) 0.031(3) 0.048(3) -0.003(2) -0.009(2) 0.003(2)
C16A 0.045(3) 0.047(3) 0.053(3) -0.004(3) -0.013(3) 0.010(3)
C17A 0.055(3) 0.042(3) 0.042(3) 0.002(3) -0.005(3) 0.005(2)
C18A 0.074(4) 0.050(4) 0.083(4) -0.001(3) -0.020(3) 0.021(3)
C19A 0.034(3) 0.029(3) 0.044(3) 0.000(2) 0.002(2) 0.002(2)
C20A 0.037(3) 0.023(3) 0.038(2) -0.002(2) 0.000(2) -0.001(2)
C21A 0.033(2) 0.033(3) 0.036(2) -0.003(2) -0.004(2) 0.003(2)
C22A 0.033(2) 0.024(3) 0.045(3) 0.002(2) -0.005(2) 0.002(2)
C23A 0.049(3) 0.037(3) 0.042(3) 0.010(3) -0.003(2) -0.002(2)
C24A 0.086 0.044(3) 0.046(3) 0.026(3) 0.038(3) 0.008(3)
C1B 0.058(3) 0.063(4) 0.047(3) 0.017(3) -0.003(3) 0.002(3)
C2B 0.062(4) 0.089(5) 0.079(4) 0.006(4) 0.001(4) -0.013(4)
C3B 0.056(4) 0.116(7) 0.082(5) 0.004(5) 0.012(4) -0.016(5)
C4B 0.051(4) 0.116(7) 0.088(5) -0.020(4) 0.008(4) 0.000(5)
C5B 0.070(5) 0.090(6) 0.098(5) -0.013(4) 0.001(4) -0.001(5)
C6B 0.064(4) 0.078(5) 0.068(4) 0.006(4) 0.009(3) -0.007(3)
C7B 0.048(3) 0.056(4) 0.046(3) 0.008(3) 0.003(3) -0.006(3)
C8B 0.062(4) 0.056(4) 0.073(4) 0.016(3) 0.002(3) -0.003(3)
C9B 0.075(4) 0.049(4) 0.064(4) -0.006(3) -0.012(3) 0.004(3)
C10B 0.058(3) 0.043(3) 0.032(3) -0.014(3) 0.000(2) 0.009(2)
C11B 0.057(3) 0.058(4) 0.045(3) -0.006(3) -0.002(3) 0.011(3)
C12B 0.031(2) 0.051(3) 0.035(2) -0.003(2) -0.004(2) 0.007(2)
C13B 0.040(3) 0.033(3) 0.034(2) -0.002(2) 0.002(2) 0.005(2)
C14B 0.028(2) 0.029(3) 0.043(3) 0.003(2) 0.003(2) 0.009(2)
C15B 0.036(2) 0.034(3) 0.042(2) 0.002(2) 0.004(2) 0.006(2)
C16B 0.040(3) 0.032(3) 0.059(3) 0.002(2) 0.013(3) 0.008(3)
C17B 0.033(3) 0.038(3) 0.052(3) 0.006(2) 0.007(2) 0.018(2)
C18B 0.055(3) 0.050(4) 0.070(4) 0.014(3) 0.005(3) 0.026(3)
C19B 0.037(3) 0.028(3) 0.034(2) 0.006(2) 0.001(2) 0.002(2)
C20B 0.030(2) 0.031(3) 0.029(2) 0.001(2) 0.000(2) -0.0001(19)
C21B 0.034(2) 0.034(3) 0.038(2) -0.005(2) 0.000(2) 0.004(2)
C22B 0.038(3) 0.023(3) 0.041(2) -0.002(2) -0.007(2) 0.005(2)
C23B 0.040(3) 0.022(2) 0.038(2) 0.011(2) 0.000(2) -0.001(2)
C24B 0.045(3) 0.038(3) 0.056(3) 0.004(3) 0.003(2) 0.006(3)
F1A 0.074(2) 0.115(3) 0.091(2) 0.010(2) 0.028(2) -0.011(2)
F1B 0.076(3) 0.183(5) 0.146(4) -0.037(3) 0.029(3) -0.007(4)
O1A 0.056(2) 0.0316(19) 0.0392(16) 0.0070(17) 0.0008(15) 0.0012(15)
O2A 0.061(2) 0.031(2) 0.0395(17) -0.0058(17) -0.0058(17) -0.0042(15)
O3A 0.057(2) 0.039(2) 0.0357(17) -0.0041(18) 0.0126(15) 0.0011(16)
O4A 0.045(2) 0.0237(18) 0.0527(19) -0.0026(16) -0.0045(16) 0.0017(15)
O5A 0.101(4) 0.085(4) 0.088(3) 0.020(3) 0.006(3) -0.006(3)
O1B 0.0411(17) 0.0312(19) 0.0388(16) 0.0069(15) 0.0085(15) 0.0103(15)
O2B 0.0341(16) 0.037(2) 0.0405(17) 0.0026(15) 0.0010(15) -0.0046(15)
O3B 0.0437(19) 0.040(2) 0.058(2) -0.0110(17) 0.0070(16) 0.0015(16)
O4B 0.047(2) 0.0264(19) 0.066(2) -0.0040(16) -0.0110(18) 0.0141(17)
O5B 0.042(2) 0.042(2) 0.084(3) 0.0068(18) 0.009(2) -0.002(2)
O6 0.062(2) 0.041(2) 0.079(3) -0.0114(19) -0.011(2) 0.007(2)
S1A 0.0602(8) 0.0419(8) 0.0549(8) 0.0073(7) 0.0109(7) 0.0161(7)
S1B 0.0673(9) 0.0499(10) 0.0621(8) -0.0040(8) 0.0172(7) -0.0030(7)

loop_
_atom_type_symbol
_atom_type_description
_atom_type_scat_dispersion_real
_atom_type_scat_dispersion_imag
_atom_type_scat_source
C C 0.0033 0.0016 'International Tables Vol C Tables 4.2.6.8 and 6.1.1.4'
H H 0.0000 0.0000 'International Tables Vol C Tables 4.2.6.8 and 6.1.1.4'
F F 0.0171 0.0103 'International Tables Vol C Tables 4.2.6.8 and 6.1.1.4'
O O 0.0106 0.0060 'International Tables Vol C Tables 4.2.6.8 and 6.1.1.4'
S S 0.1246 0.1234 'International Tables Vol C Tables 4.2.6.8 and 6.1.1.4'

loop_
_geom_angle_atom_site_label_1
_geom_angle_atom_site_label_2
_geom_angle_atom_site_label_3
_geom_angle
C6A C1A C2A 117.1(5)
C6A C1A C7A 122.3(5)
C2A C1A C7A 120.5(5)
C3A C2A C1A 121.1(6)
C3A C2A H2A 119.4
C1A C2A H2A 119.4
C4A C3A C2A 118.0(6)
C4A C3A H3A 121.0
C2A C3A H3A 121.0
C5A C4A C3A 123.9(6)
C5A C4A F1A 117.5(6)
C3A C4A F1A 118.5(6)
C4A C5A C6A 117.4(6)
C4A C5A H5A 121.3
C6A C5A H5A 121.3
C5A C6A C1A 122.4(5)
C5A C6A H6A 118.8
C1A C6A H6A 118.8
C8A C7A C1A 130.8(4)
C8A C7A S1A 109.9(4)
C1A C7A S1A 119.1(4)
C7A C8A C9A 113.5(5)
C7A C8A H8A 123.3
C9A C8A H8A 123.3
C10A C9A C8A 114.0(5)
C10A C9A H9A 123.0
C8A C9A H9A 123.0
C9A C10A C11A 129.8(5)
C9A C10A S1A 109.6(4)
C11A C10A S1A 120.6(3)
C10A C11A C12A 115.7(4)
C10A C11A H11A 108.4
C12A C11A H11A 108.4
C10A C11A H11B 108.4
C12A C11A H11B 108.4
H11A C11A H11B 107.4
C13A C12A C17A 119.1(4)
C13A C12A C11A 120.6(4)
C17A C12A C11A 120.3(4)
C14A C13A C12A 122.8(4)
C14A C13A H13A 118.6
C12A C13A H13A 118.6
C13A C14A C15A 117.8(4)
C13A C14A C19A 123.7(4)
C15A C14A C19A 118.5(4)
C16A C15A C14A 120.3(5)
C16A C15A H15A 119.8
C14A C15A H15A 119.8
C17A C16A C15A 121.7(5)
C17A C16A H16A 119.2
C15A C16A H16A 119.2
C16A C17A C12A 118.4(5)
C16A C17A C18A 120.0(4)
C12A C17A C18A 121.6(5)
C17A C18A H18A 109.5
C17A C18A H18B 109.5
H18A C18A H18B 109.5
C17A C18A H18C 109.5
H18A C18A H18C 109.5
H18B C18A H18C 109.5
O1A C19A C14A 106.9(3)
O1A C19A C20A 109.0(3)
C14A C19A C20A 113.6(4)
O1A C19A H19A 109.1
C14A C19A H19A 109.1
C20A C19A H19A 109.1
O2A C20A C21A 111.7(3)
O2A C20A C19A 108.2(3)
C21A C20A C19A 111.4(4)
O2A C20A H20A 108.5
C21A C20A H20A 108.5
C19A C20A H20A 108.5
O3A C21A C22A 107.4(4)
O3A C21A C20A 111.7(4)
C22A C21A C20A 111.3(3)
O3A C21A H21A 108.8
C22A C21A H21A 108.8
C20A C21A H21A 108.8
O4A C22A C21A 106.9(3)
O4A C22A C23A 110.3(4)
C21A C22A C23A 111.2(4)
O4A C22A H22A 109.5
C21A C22A H22A 109.5
C23A C22A H22A 109.5
O1A C23A C22A 109.8(4)
O1A C23A C24A 104.7(3)
C22A C23A C24A 108.2(4)
O1A C23A H23A 111.3
C22A C23A H23A 111.3
C24A C23A H23A 111.3
O5A C24A C23A 108.1(5)
O5A C24A H24A 110.1
C23A C24A H24A 110.1
O5A C24A H24B 110.1
C23A C24A H24B 110.1
H24A C24A H24B 108.4
C2B C1B C6B 117.1(6)
C2B C1B C7B 121.0(6)
C6B C1B C7B 121.8(5)
C3B C2B C1B 122.4(6)
C3B C2B H2B 118.8
C1B C2B H2B 118.8
C4B C3B C2B 117.5(6)
C4B C3B H3B 121.3
C2B C3B H3B 121.3
C3B C4B C5B 124.1(7)
C3B C4B F1B 118.2(7)
C5B C4B F1B 117.7(8)
C4B C5B C6B 117.4(7)
C4B C5B H5B 121.3
C6B C5B H5B 121.3
C1B C6B C5B 121.3(6)
C1B C6B H6B 119.3
C5B C6B H6B 119.3
C8B C7B C1B 129.0(5)
C8B C7B S1B 110.5(4)
C1B C7B S1B 120.4(4)
C7B C8B C9B 113.5(6)
C7B C8B H8B 123.3
C9B C8B H8B 123.3
C10B C9B C8B 113.4(5)
C10B C9B H9B 123.3
C8B C9B H9B 123.3
C9B C10B C11B 127.3(5)
C9B C10B S1B 110.0(4)
C11B C10B S1B 122.6(4)
C10B C11B C12B 111.7(4)
C10B C11B H11C 109.3
C12B C11B H11C 109.3
C10B C11B H11D 109.3
C12B C11B H11D 109.3
H11C C11B H11D 107.9
C13B C12B C17B 119.8(4)
C13B C12B C11B 117.5(5)
C17B C12B C11B 122.7(4)
C12B C13B C14B 121.4(4)
C12B C13B H13B 119.3
C14B C13B H13B 119.3
C15B C14B C13B 118.0(4)
C15B C14B C19B 121.6(4)
C13B C14B C19B 120.4(4)
C16B C15B C14B 120.4(4)
C16B C15B H15B 119.8
C14B C15B H15B 119.8
C15B C16B C17B 122.1(5)
C15B C16B H16B 118.9
C17B C16B H16B 118.9
C16B C17B C12B 118.3(4)
C16B C17B C18B 119.6(5)
C12B C17B C18B 122.0(5)
C17B C18B H18D 109.5
C17B C18B H18E 109.5
H18D C18B H18E 109.5
C17B C18B H18F 109.5
H18D C18B H18F 109.5
H18E C18B H18F 109.5
O1B C19B C14B 107.9(3)
O1B C19B C20B 109.9(3)
C14B C19B C20B 110.9(4)
O1B C19B H19B 109.4
C14B C19B H19B 109.4
C20B C19B H19B 109.4
O2B C20B C21B 109.3(3)
O2B C20B C19B 107.4(3)
C21B C20B C19B 113.5(3)
O2B C20B H20B 108.8
C21B C20B H20B 108.8
C19B C20B H20B 108.8
O3B C21B C22B 109.5(4)
O3B C21B C20B 109.8(4)
C22B C21B C20B 112.6(3)
O3B C21B H21B 108.3
C22B C21B H21B 108.3
C20B C21B H21B 108.3
O4B C22B C21B 110.9(3)
O4B C22B C23B 106.5(3)
C21B C22B C23B 109.5(4)
O4B C22B H22B 109.9
C21B C22B H22B 109.9
C23B C22B H22B 109.9
O1B C23B C24B 105.9(3)
O1B C23B C22B 107.6(3)
C24B C23B C22B 114.1(4)
O1B C23B H23B 109.7
C24B C23B H23B 109.7
C22B C23B H23B 109.7
O5B C24B C23B 108.5(4)
O5B C24B H24C 110.0
C23B C24B H24C 110.0
O5B C24B H24D 110.0
C23B C24B H24D 110.0
H24C C24B H24D 108.4
C23A O1A C19A 114.3(3)
C20A O2A H2A1 109.5
C21A O3A H3A1 109.5
C22A O4A H4A 109.5
C24A O5A H5A1 109.5
C19B O1B C23B 112.8(3)
C20B O2B H2B1 109.5
C21B O3B H3B1 109.5
C22B O4B H4B 109.5
C24B O5B H5B1 109.5
H61 O6 H62 89.8
C10A S1A C7A 93.0(2)
C10B S1B C7B 92.6(3)

loop_
_geom_bond_atom_site_label_1
_geom_bond_atom_site_label_2
_geom_bond_distance
C1A C6A 1.387(7)
C1A C2A 1.405(7)
C1A C7A 1.470(7)
C2A C3A 1.378(8)
C2A H2A 0.9300
C3A C4A 1.360(8)
C3A H3A 0.9300
C4A C5A 1.358(8)
C4A F1A 1.368(7)
C5A C6A 1.376(8)
C5A H5A 0.9300
C6A H6A 0.9300
C7A C8A 1.348(7)
C7A S1A 1.731(4)
C8A C9A 1.418(7)
C8A H8A 0.9300
C9A C10A 1.354(6)
C9A H9A 0.9300
C10A C11A 1.491(6)
C10A S1A 1.721(5)
C11A C12A 1.526(6)
C11A H11A 0.9700
C11A H11B 0.9700
C12A C13A 1.383(6)
C12A C17A 1.407(6)
C13A C14A 1.375(6)
C13A H13A 0.9300
C14A C15A 1.394(6)
C14A C19A 1.501(6)
C15A C16A 1.383(6)
C15A H15A 0.9300
C16A C17A 1.379(7)
C16A H16A 0.9300
C17A C18A 1.513(7)
C18A H18A 0.9600
C18A H18B 0.9600
C18A H18C 0.9600
C19A O1A 1.428(5)
C19A C20A 1.521(6)
C19A H19A 0.9800
C20A O2A 1.428(5)
C20A C21A 1.515(6)
C20A H20A 0.9800
C21A O3A 1.434(5)
C21A C22A 1.506(6)
C21A H21A 0.9800
C22A O4A 1.439(5)
C22A C23A 1.522(6)
C22A H22A 0.9800
C23A O1A 1.427(5)
C23A C24A 1.567(7)
C23A H23A 0.9800
C24A O5A 1.401(6)
C24A H24A 0.9700
C24A H24B 0.9700
C1B C2B 1.386(7)
C1B C6B 1.387(8)
C1B C7B 1.476(7)
C2B C3B 1.375(8)
C2B H2B 0.9300
C3B C4B 1.344(9)
C3B H3B 0.9300
C4B C5B 1.356(9)
C4B F1B 1.378(7)
C5B C6B 1.391(8)
C5B H5B 0.9300
C6B H6B 0.9300
C7B C8B 1.330(8)
C7B S1B 1.715(5)
C8B C9B 1.411(8)
C8B H8B 0.9300
C9B C10B 1.345(7)
C9B H9B 0.9300
C10B C11B 1.502(7)
C10B S1B 1.710(5)
C11B C12B 1.527(6)
C11B H11C 0.9700
C11B H11D 0.9700
C12B C13B 1.383(6)
C12B C17B 1.390(6)
C13B C14B 1.404(6)
C13B H13B 0.9300
C14B C15B 1.379(6)
C14B C19B 1.504(6)
C15B C16B 1.371(6)
C15B H15B 0.9300
C16B C17B 1.383(6)
C16B H16B 0.9300
C17B C18B 1.508(6)
C18B H18D 0.9600
C18B H18E 0.9600
C18B H18F 0.9600
C19B O1B 1.427(5)
C19B C20B 1.528(6)
C19B H19B 0.9800
C20B O2B 1.439(5)
C20B C21B 1.524(6)
C20B H20B 0.9800
C21B O3B 1.428(5)
C21B C22B 1.499(6)
C21B H21B 0.9800
C22B O4B 1.436(5)
C22B C23B 1.526(6)
C22B H22B 0.9800
C23B O1B 1.444(5)
C23B C24B 1.500(6)
C23B H23B 0.9800
C24B O5B 1.435(5)
C24B H24C 0.9700
C24B H24D 0.9700
O2A H2A1 0.8200
O3A H3A1 0.8200
O4A H4A 0.8200
O5A H5A1 0.8200
O2B H2B1 0.8200
O3B H3B1 0.8200
O4B H4B 0.8200
O5B H5B1 0.8200
O6 H61 0.8228
O6 H62 0.8292

loop_
_geom_hbond_atom_site_label_D
_geom_hbond_atom_site_label_H
_geom_hbond_atom_site_label_A
_geom_hbond_site_symmetry_A
_geom_hbond_distance_DH
_geom_hbond_distance_HA
_geom_hbond_distance_DA
_geom_hbond_angle_DHA
O2A H2A1 O2B 3_466 0.82 2.42 2.841(4) 113
O3A H3A1 O2B 3_466 0.82 2.17 2.951(4) 158
O4A H4A O5B 1_445 0.82 1.98 2.756(5) 157
O2B H2B1 O4A 1_565 0.82 1.85 2.672(4) 179
O3B H3B1 O4B 3_466 0.82 1.99 2.797(4) 168
O4B H4B O6 . 0.82 1.93 2.749(5) 172
O5B H5B1 O3B 1_655 0.82 2.31 3.015(5) 144
O6 H61 O2A . 0.82 2.23 3.031(5) 166
O6 H62 O3A 3_556 0.83 2.30 3.058(5) 153

loop_
_geom_torsion_atom_site_label_1
_geom_torsion_atom_site_label_2
_geom_torsion_atom_site_label_3
_geom_torsion_atom_site_label_4
_geom_torsion
C6A C1A C2A C3A -0.9(8)
C7A C1A C2A C3A 176.6(5)
C1A C2A C3A C4A 0.9(8)
C2A C3A C4A C5A -1.0(10)
C2A C3A C4A F1A -179.0(5)
C3A C4A C5A C6A 1.1(9)
F1A C4A C5A C6A 179.1(5)
C4A C5A C6A C1A -1.0(9)
C2A C1A C6A C5A 0.9(8)
C7A C1A C6A C5A -176.5(5)
C6A C1A C7A C8A -161.5(6)
C2A C1A C7A C8A 21.2(8)
C6A C1A C7A S1A 24.2(6)
C2A C1A C7A S1A -153.1(4)
C1A C7A C8A C9A -174.5(5)
S1A C7A C8A C9A 0.2(6)
C7A C8A C9A C10A 0.9(7)
C8A C9A C10A C11A 178.1(5)
C8A C9A C10A S1A -1.5(6)
C9A C10A C11A C12A 113.3(6)
S1A C10A C11A C12A -67.1(5)
C10A C11A C12A C13A 106.6(5)
C10A C11A C12A C17A -71.5(6)
C17A C12A C13A C14A -0.6(7)
C11A C12A C13A C14A -178.7(4)
C12A C13A C14A C15A 0.9(7)
C12A C13A C14A C19A 179.8(4)
C13A C14A C15A C16A -0.5(7)
C19A C14A C15A C16A -179.5(4)
C14A C15A C16A C17A -0.2(8)
C15A C16A C17A C12A 0.5(8)
C15A C16A C17A C18A -178.0(5)
C13A C12A C17A C16A -0.1(7)
C11A C12A C17A C16A 178.0(4)
C13A C12A C17A C18A 178.3(4)
C11A C12A C17A C18A -3.6(7)
C13A C14A C19A O1A -132.3(4)
C15A C14A C19A O1A 46.7(5)
C13A C14A C19A C20A 107.5(5)
C15A C14A C19A C20A -73.6(5)
O1A C19A C20A O2A 178.0(3)
C14A C19A C20A O2A -62.9(5)
O1A C19A C20A C21A 54.8(5)
C14A C19A C20A C21A 173.9(4)
O2A C20A C21A O3A 67.4(5)
C19A C20A C21A O3A -171.4(3)
O2A C20A C21A C22A -172.5(4)
C19A C20A C21A C22A -51.4(5)
O3A C21A C22A O4A -66.4(4)
C20A C21A C22A O4A 171.0(4)
O3A C21A C22A C23A 173.2(3)
C20A C21A C22A C23A 50.5(5)
O4A C22A C23A O1A -172.3(3)
C21A C22A C23A O1A -53.9(5)
O4A C22A C23A C24A 74.0(4)
C21A C22A C23A C24A -167.6(4)
O1A C23A C24A O5A 68.2(5)
C22A C23A C24A O5A -174.7(4)
C6B C1B C2B C3B -0.5(9)
C7B C1B C2B C3B 176.3(5)
C1B C2B C3B C4B -2.0(10)
C2B C3B C4B C5B 4.7(11)
C2B C3B C4B F1B -177.5(6)
C3B C4B C5B C6B -4.5(11)
F1B C4B C5B C6B 177.7(6)
C2B C1B C6B C5B 0.7(8)
C7B C1B C6B C5B -176.1(5)
C4B C5B C6B C1B 1.6(10)
C2B C1B C7B C8B 20.5(9)
C6B C1B C7B C8B -162.9(6)
C2B C1B C7B S1B -156.6(4)
C6B C1B C7B S1B 20.1(7)
C1B C7B C8B C9B -177.8(5)
S1B C7B C8B C9B -0.5(6)
C7B C8B C9B C10B 0.6(7)
C8B C9B C10B C11B -178.3(5)
C8B C9B C10B S1B -0.3(6)
C9B C10B C11B C12B 108.0(6)
S1B C10B C11B C12B -69.8(5)
C10B C11B C12B C13B -84.3(5)
C10B C11B C12B C17B 93.7(6)
C17B C12B C13B C14B -0.6(7)
C11B C12B C13B C14B 177.4(4)
C12B C13B C14B C15B -0.7(6)
C12B C13B C14B C19B 177.0(4)
C13B C14B C15B C16B 1.4(6)
C19B C14B C15B C16B -176.2(4)
C14B C15B C16B C17B -0.9(7)
C15B C16B C17B C12B -0.4(7)
C15B C16B C17B C18B 178.1(4)
C13B C12B C17B C16B 1.1(7)
C11B C12B C17B C16B -176.8(4)
C13B C12B C17B C18B -177.3(4)
C11B C12B C17B C18B 4.7(7)
C15B C14B C19B O1B -141.6(4)
C13B C14B C19B O1B 40.9(5)
C15B C14B C19B C20B 98.1(5)
C13B C14B C19B C20B -79.5(5)
O1B C19B C20B O2B 167.9(3)
C14B C19B C20B O2B -72.9(4)
O1B C19B C20B C21B 46.9(5)
C14B C19B C20B C21B 166.2(4)
O2B C20B C21B O3B 73.6(4)
C19B C20B C21B O3B -166.5(3)
O2B C20B C21B C22B -164.1(3)
C19B C20B C21B C22B -44.2(5)
O3B C21B C22B O4B -69.7(4)
C20B C21B C22B O4B 167.8(3)
O3B C21B C22B C23B 173.0(3)
C20B C21B C22B C23B 50.5(5)
O4B C22B C23B O1B 179.2(3)
C21B C22B C23B O1B -60.8(4)
O4B C22B C23B C24B 62.0(5)
C21B C22B C23B C24B -178.0(4)
O1B C23B C24B O5B 67.8(4)
C22B C23B C24B O5B -174.0(4)
C22A C23A O1A C19A 61.0(5)
C24A C23A O1A C19A 176.9(4)
C14A C19A O1A C23A 175.6(4)
C20A C19A O1A C23A -61.2(5)
C14B C19B O1B C23B 178.8(3)
C20B C19B O1B C23B -60.1(4)
C24B C23B O1B C19B -169.8(3)
C22B C23B O1B C19B 67.7(4)
C9A C10A S1A C7A 1.4(4)
C11A C10A S1A C7A -178.3(4)
C8A C7A S1A C10A -0.9(4)
C1A C7A S1A C10A 174.5(4)
C9B C10B S1B C7B 0.0(4)
C11B C10B S1B C7B 178.1(4)
C8B C7B S1B C10B 0.3(4)
C1B C7B S1B C10B 177.8(4)

_cod_database_fobs_code 2241659
